data_2206409
loop_
_publ_author_name
'Ivan Halasz'
'Renata Od\<zak'
'Sr\/danka Tomi\'c'
'Dubravka Matkovi\'c-\<Calogovi\'c'

_publ_section_title
;
 2-Bromoethyl
 2,3,4,6-tetra-<i>O</i>-acetyl-\b-<small>D</small>-glucopyranoside
;
_journal_coeditor_code DN6234
_journal_issue 8
_journal_name_full 'Acta Crystallographica Section E'
_journal_page_first o2644
_journal_page_last o2645
_journal_paper_doi 10.1107/S1600536805022555
_journal_volume 61
_journal_year 2005
_chemical_formula_iupac 'C16 H23 Br O10'
_chemical_formula_moiety 'C16 H23 Br O10'
_chemical_formula_sum 'C16 H23 Br O10'
_chemical_formula_weight 455.25
_chemical_name_systematic
;
2-Bromoethyl 2,3,4,6-tetra-O-acetyl-\b-D-glucopyranoside
;
_space_group_IT_number 4
_symmetry_cell_setting monoclinic
_symmetry_space_group_name_Hall 'P 2yb'
_symmetry_space_group_name_H-M 'P 1 21 1'
_atom_sites_solution_hydrogens geom
_atom_sites_solution_primary direct
_atom_sites_solution_secondary difmap
_audit_creation_method SHELXL97
_cell_angle_alpha 90.00
_cell_angle_beta 96.391(12)
_cell_angle_gamma 90.00
_cell_formula_units_Z 2
_cell_length_a 9.4153(12)
_cell_length_b 9.8326(14)
_cell_length_c 11.2069(19)
_cell_measurement_reflns_used 2233
_cell_measurement_temperature 295(2)
_cell_measurement_theta_max 18.3
_cell_measurement_theta_min 2.8
_cell_volume 1031.1(3)
_computing_cell_refinement 'CrysAlis RED (Oxford Diffraction, 2003)'
_computing_data_collection 'CrysAlis CCD (Oxford Diffraction, 2003)'
_computing_data_reduction 'CrysAlis RED'
_computing_molecular_graphics 'ORTEP-3 (Farrugia, 1997)'
_computing_publication_material SHELXL97
_computing_structure_refinement 'SHELXL97 (Sheldrick, 1997)'
_computing_structure_solution 'SHELXS97 (Sheldrick, 1997)'
_diffrn_ambient_temperature 295(2)
_diffrn_measured_fraction_theta_full 0.997
_diffrn_measured_fraction_theta_max 0.997
_diffrn_measurement_device_type 'Oxford Xcalibur 3 CCD area-detector'
_diffrn_measurement_method \w
_diffrn_radiation_monochromator graphite
_diffrn_radiation_source 'fine-focus sealed tube'
_diffrn_radiation_type MoK\a
_diffrn_radiation_wavelength 0.71073
_diffrn_reflns_av_R_equivalents 0.0399
_diffrn_reflns_av_sigmaI/netI 0.0359
_diffrn_reflns_limit_h_max 11
_diffrn_reflns_limit_h_min -11
_diffrn_reflns_limit_k_max 11
_diffrn_reflns_limit_k_min -12
_diffrn_reflns_limit_l_max 13
_diffrn_reflns_limit_l_min -13
_diffrn_reflns_number 13961
_diffrn_reflns_theta_full 26.06
_diffrn_reflns_theta_max 26.06
_diffrn_reflns_theta_min 3.64
_exptl_absorpt_coefficient_mu 2.041
_exptl_absorpt_correction_T_max 0.871
_exptl_absorpt_correction_T_min 0.686
_exptl_absorpt_correction_type analytical
_exptl_absorpt_process_details '(Alcock, 1970)'
_exptl_crystal_colour colourless
_exptl_crystal_density_diffrn 1.466
_exptl_crystal_density_method 'not measured'
_exptl_crystal_description prismatic
_exptl_crystal_F_000 468
_exptl_crystal_size_max 0.45
_exptl_crystal_size_mid 0.10
_exptl_crystal_size_min 0.08
_refine_diff_density_max 0.391
_refine_diff_density_min -0.575
_refine_ls_abs_structure_details 'Flack & Bernardinelli (2000), with how many Friedel pairs'
_refine_ls_abs_structure_Flack 0.005(13)
_refine_ls_extinction_method none
_refine_ls_goodness_of_fit_ref 1.031
_refine_ls_hydrogen_treatment constr
_refine_ls_matrix_type full
_refine_ls_number_parameters 249
_refine_ls_number_reflns 3873
_refine_ls_number_restraints 1
_refine_ls_restrained_S_all 1.031
_refine_ls_R_factor_all 0.0624
_refine_ls_R_factor_gt 0.0465
_refine_ls_shift/su_max 0.001
_refine_ls_shift/su_mean 0.000
_refine_ls_structure_factor_coef Fsqd
_refine_ls_weighting_details 'calc w = 1/[\s^2^(Fo^2^)+(0.0929P)^2^] where P = (Fo^2^+2Fc^2^)/3'
_refine_ls_weighting_scheme calc
_refine_ls_wR_factor_gt 0.1191
_refine_ls_wR_factor_ref 0.1422
_reflns_number_gt 3044
_reflns_number_total 3873
_reflns_threshold_expression I>2\s(I)
_cod_data_source_file dn6234.cif
_cod_data_source_block I
_cod_original_sg_symbol_H-M P21
_cod_database_code 2206409
_cod_database_fobs_code 2206409

loop_
_symmetry_equiv_pos_as_xyz
'x, y, z'
'-x, y+1/2, -z'

loop_
_atom_site_label
_atom_site_fract_x
_atom_site_fract_y
_atom_site_fract_z
_atom_site_U_iso_or_equiv
_atom_site_adp_type
_atom_site_calc_flag
_atom_site_refinement_flags
_atom_site_occupancy
_atom_site_type_symbol
Br 0.44532(6) 0.87439(9) 0.10552(6) 0.0997(3) Uani d . 1 Br
O1 0.7903(3) 0.7113(3) 0.4259(2) 0.0461(6) Uani d . 1 O
O4 1.1191(3) 0.6509(3) 0.6177(2) 0.0455(6) Uani d . 1 O
O6 1.2101(3) 0.8151(3) 0.4228(2) 0.0407(6) Uani d . 1 O
O8 1.0379(3) 0.7442(3) 0.2001(2) 0.0473(7) Uani d . 1 O
O10 0.7438(3) 0.7440(3) 0.2230(2) 0.0483(7) Uani d . 1 O
C1 0.8439(4) 0.6935(4) 0.3131(3) 0.0428(9) Uani d . 1 C
H1 0.8612 0.5968 0.2993 0.051 Uiso calc R 1 H
C2 0.9815(4) 0.7729(4) 0.3119(3) 0.0378(8) Uani d . 1 C
H2 0.9637 0.8705 0.3195 0.045 Uiso calc R 1 H
C3 1.0884(4) 0.7245(4) 0.4132(3) 0.0382(8) Uani d . 1 C
H3 1.1198 0.6324 0.3955 0.046 Uiso calc R 1 H
C5 0.8828(4) 0.6483(4) 0.5194(3) 0.0420(8) Uani d . 1 C
H5 0.8994 0.5540 0.4963 0.050 Uiso calc R 1 H
C4 1.0243(4) 0.7236(4) 0.5307(3) 0.0390(8) Uani d . 1 C
H4 1.0113 0.8169 0.5580 0.047 Uiso calc R 1 H
C15 0.6246(5) 0.6522(6) 0.1936(4) 0.0580(11) Uani d . 1 C
H15A 0.5650 0.6497 0.2588 0.070 Uiso calc R 1 H
H15B 0.6593 0.5610 0.1812 0.070 Uiso calc R 1 H
C6 0.8085(5) 0.6476(5) 0.6302(4) 0.0535(10) Uani d . 1 C
H6A 0.7121 0.6128 0.6119 0.064 Uiso calc R 1 H
H6B 0.8592 0.5889 0.6902 0.064 Uiso calc R 1 H
C7 0.7320(5) 0.8035(6) 0.7730(4) 0.0601(12) Uani d . 1 C
O7 1.3641(3) 0.6423(4) 0.4314(4) 0.0809(11) Uani d . 1 O
C13 1.0254(5) 0.8379(5) 0.1129(4) 0.0528(11) Uani d . 1 C
C12 1.4549(4) 0.8683(7) 0.4627(5) 0.0712(13) Uani d . 1 C
H12C 1.5477 0.8270 0.4768 0.107 Uiso calc R 1 H
H12B 1.4361 0.9191 0.5324 0.107 Uiso calc R 1 H
H12A 1.4523 0.9283 0.3949 0.107 Uiso calc R 1 H
C9 1.2020(5) 0.7217(5) 0.7020(4) 0.0550(10) Uani d . 1 C
O5 1.1933(5) 0.8428(4) 0.7112(4) 0.0947(14) Uani d . 1 O
C16 0.5404(5) 0.7028(6) 0.0816(4) 0.0676(13) Uani d . 1 C
H16A 0.4692 0.6353 0.0535 0.081 Uiso calc R 1 H
H16B 0.6038 0.7143 0.0198 0.081 Uiso calc R 1 H
O9 0.9856(5) 0.9510(4) 0.1280(3) 0.0803(11) Uani d . 1 O
O2 0.8040(3) 0.7848(3) 0.6761(2) 0.0544(7) Uani d . 1 O
C11 1.3429(4) 0.7591(5) 0.4376(4) 0.0490(10) Uani d . 1 C
C10 1.3017(5) 0.6327(7) 0.7772(4) 0.0733(14) Uani d . 1 C
H10A 1.3574 0.5807 0.7268 0.110 Uiso calc R 1 H
H10B 1.2484 0.5721 0.8226 0.110 Uiso calc R 1 H
H10C 1.3642 0.6873 0.8312 0.110 Uiso calc R 1 H
C14 1.0672(6) 0.7818(7) -0.0004(4) 0.0768(15) Uani d . 1 C
H14A 0.9949 0.7199 -0.0344 0.115 Uiso calc R 1 H
H14B 1.1564 0.7344 0.0155 0.115 Uiso calc R 1 H
H14C 1.0774 0.8546 -0.0558 0.115 Uiso calc R 1 H
O3 0.6779(6) 0.7089(6) 0.8173(4) 0.1114(18) Uani d . 1 O
C8 0.7405(9) 0.9464(7) 0.8188(6) 0.094(2) Uani d . 1 C
H8A 0.6789 1.0035 0.7663 0.141 Uiso calc R 1 H
H8B 0.8371 0.9784 0.8215 0.141 Uiso calc R 1 H
H8C 0.7109 0.9491 0.8981 0.141 Uiso calc R 1 H

loop_
_atom_site_aniso_label
_atom_site_aniso_U_11
_atom_site_aniso_U_22
_atom_site_aniso_U_33
_atom_site_aniso_U_12
_atom_site_aniso_U_13
_atom_site_aniso_U_23
Br 0.0768(4) 0.0924(5) 0.1193(5) -0.0015(3) -0.0365(3) 0.0122(4)
O1 0.0330(12) 0.0562(17) 0.0490(14) 0.0002(12) 0.0032(10) 0.0013(13)
O4 0.0478(14) 0.0390(15) 0.0474(13) 0.0043(12) -0.0056(11) 0.0036(12)
O6 0.0302(12) 0.0378(14) 0.0534(13) 0.0016(10) 0.0011(10) 0.0015(11)
O8 0.0477(14) 0.0526(18) 0.0417(13) 0.0073(12) 0.0057(11) -0.0015(13)
O10 0.0369(12) 0.0529(18) 0.0521(14) -0.0066(12) -0.0082(10) 0.0030(13)
C1 0.0411(19) 0.043(2) 0.0432(19) -0.0016(16) 0.0000(15) 0.0006(16)
C2 0.0361(16) 0.041(2) 0.0370(16) 0.0001(15) 0.0066(13) -0.0016(16)
C3 0.0368(16) 0.033(2) 0.0447(18) 0.0015(15) 0.0042(14) -0.0051(16)
C5 0.0430(18) 0.034(2) 0.0487(18) 0.0003(16) 0.0020(15) 0.0066(17)
C4 0.0394(17) 0.034(2) 0.0425(18) 0.0033(15) 0.0006(14) 0.0006(16)
C15 0.046(2) 0.066(3) 0.059(2) -0.017(2) -0.0037(18) 0.000(2)
C6 0.059(2) 0.051(3) 0.052(2) -0.005(2) 0.0140(18) 0.002(2)
C7 0.057(2) 0.073(3) 0.052(2) 0.005(2) 0.013(2) 0.009(2)
O7 0.0457(17) 0.058(2) 0.139(3) 0.0170(16) 0.0129(19) -0.001(2)
C13 0.048(2) 0.061(3) 0.048(2) -0.0013(19) 0.0007(17) 0.003(2)
C12 0.0366(18) 0.076(3) 0.099(3) -0.006(3) -0.0028(19) -0.003(3)
C9 0.061(2) 0.058(3) 0.044(2) -0.001(2) -0.0022(18) 0.001(2)
O5 0.131(4) 0.062(3) 0.079(2) -0.005(2) -0.041(2) -0.013(2)
C16 0.054(2) 0.091(4) 0.055(2) -0.018(2) -0.0069(19) 0.002(2)
O9 0.114(3) 0.066(3) 0.063(2) 0.002(2) 0.017(2) 0.0188(19)
O2 0.0599(17) 0.0510(18) 0.0568(15) 0.0041(14) 0.0256(14) 0.0043(14)
C11 0.0325(18) 0.055(3) 0.060(2) 0.0081(18) 0.0063(16) 0.002(2)
C10 0.059(3) 0.093(4) 0.063(3) 0.000(3) -0.016(2) 0.006(3)
C14 0.086(3) 0.102(4) 0.043(2) 0.001(3) 0.009(2) 0.000(3)
O3 0.140(4) 0.106(4) 0.103(3) -0.038(3) 0.077(3) -0.012(3)
C8 0.124(5) 0.083(4) 0.083(4) 0.034(4) 0.045(4) 0.005(3)

loop_
_atom_type_symbol
_atom_type_description
_atom_type_scat_dispersion_real
_atom_type_scat_dispersion_imag
_atom_type_scat_source
C C 0.0033 0.0016 'International Tables Vol C Tables 4.2.6.8 and 6.1.1.4'
H H 0.0000 0.0000 'International Tables Vol C Tables 4.2.6.8 and 6.1.1.4'
O O 0.0106 0.0060 'International Tables Vol C Tables 4.2.6.8 and 6.1.1.4'
Br Br -0.2901 2.4595 'International Tables Vol C Tables 4.2.6.8 and 6.1.1.4'

loop_
_geom_angle_atom_site_label_1
_geom_angle_atom_site_label_2
_geom_angle_atom_site_label_3
_geom_angle
C1 O1 C5 110.6(3)
C9 O4 C4 119.1(3)
C11 O6 C3 118.0(3)
C13 O8 C2 119.3(3)
C1 O10 C15 112.8(3)
O10 C1 O1 108.8(3)
O10 C1 C2 108.7(3)
O1 C1 C2 109.4(3)
O10 C1 H1 110.0
O1 C1 H1 110.0
C2 C1 H1 110.0
O8 C2 C3 108.3(3)
O8 C2 C1 107.8(3)
C3 C2 C1 109.3(3)
O8 C2 H2 110.5
C3 C2 H2 110.5
C1 C2 H2 110.5
O6 C3 C2 108.6(3)
O6 C3 C4 109.2(3)
C2 C3 C4 111.2(3)
O6 C3 H3 109.3
C2 C3 H3 109.3
C4 C3 H3 109.3
O1 C5 C6 108.0(3)
O1 C5 C4 107.9(3)
C6 C5 C4 114.9(3)
O1 C5 H5 108.6
C6 C5 H5 108.6
C4 C5 H5 108.6
O4 C4 C3 108.5(3)
O4 C4 C5 106.7(3)
C3 C4 C5 111.3(3)
O4 C4 H4 110.1
C3 C4 H4 110.1
C5 C4 H4 110.1
O10 C15 C16 108.0(4)
O10 C15 H15A 110.1
C16 C15 H15A 110.1
O10 C15 H15B 110.1
C16 C15 H15B 110.1
H15A C15 H15B 108.4
O2 C6 C5 109.1(3)
O2 C6 H6A 109.9
C5 C6 H6A 109.9
O2 C6 H6B 109.9
C5 C6 H6B 109.9
H6A C6 H6B 108.3
O3 C7 O2 120.1(5)
O3 C7 C8 126.8(5)
O2 C7 C8 113.0(4)
O9 C13 O8 122.9(4)
O9 C13 C14 126.1(5)
O8 C13 C14 111.1(4)
C11 C12 H12C 109.5
C11 C12 H12B 109.5
H12C C12 H12B 109.5
C11 C12 H12A 109.5
H12C C12 H12A 109.5
H12B C12 H12A 109.5
O5 C9 O4 122.2(4)
O5 C9 C10 125.8(5)
O4 C9 C10 112.0(4)
C15 C16 Br 112.5(4)
C15 C16 H16A 109.1
Br C16 H16A 109.1
C15 C16 H16B 109.1
Br C16 H16B 109.1
H16A C16 H16B 107.8
C7 O2 C6 116.6(4)
O7 C11 O6 123.5(4)
O7 C11 C12 126.1(4)
O6 C11 C12 110.4(4)
C9 C10 H10A 109.5
C9 C10 H10B 109.5
H10A C10 H10B 109.5
C9 C10 H10C 109.5
H10A C10 H10C 109.5
H10B C10 H10C 109.5
C13 C14 H14A 109.5
C13 C14 H14B 109.5
H14A C14 H14B 109.5
C13 C14 H14C 109.5
H14A C14 H14C 109.5
H14B C14 H14C 109.5
C7 C8 H8A 109.5
C7 C8 H8B 109.5
H8A C8 H8B 109.5
C7 C8 H8C 109.5
H8A C8 H8C 109.5
H8B C8 H8C 109.5

loop_
_geom_bond_atom_site_label_1
_geom_bond_atom_site_label_2
_geom_bond_distance
Br C16 1.943(6)
O1 C1 1.422(5)
O1 C5 1.427(5)
O4 C9 1.350(5)
O4 C4 1.436(4)
O6 C11 1.360(5)
O6 C3 1.446(4)
O8 C13 1.338(5)
O8 C2 1.443(4)
O10 C1 1.394(5)
O10 C15 1.449(5)
C1 C2 1.514(5)
C1 H1 0.9800
C2 C3 1.507(5)
C2 H2 0.9800
C3 C4 1.508(5)
C3 H3 0.9800
C5 C6 1.492(5)
C5 C4 1.517(5)
C5 H5 0.9800
C4 H4 0.9800
C15 C16 1.494(7)
C15 H15A 0.9700
C15 H15B 0.9700
C6 O2 1.446(6)
C6 H6A 0.9700
C6 H6B 0.9700
C7 O3 1.194(7)
C7 O2 1.356(5)
C7 C8 1.495(9)
O7 C11 1.169(6)
C13 O9 1.191(6)
C13 C14 1.477(7)
C12 C11 1.510(7)
C12 H12C 0.9600
C12 H12B 0.9600
C12 H12A 0.9600
C9 O5 1.199(6)
C9 C10 1.478(7)
C16 H16A 0.9700
C16 H16B 0.9700
C10 H10A 0.9600
C10 H10B 0.9600
C10 H10C 0.9600
C14 H14A 0.9600
C14 H14B 0.9600
C14 H14C 0.9600
C8 H8A 0.9600
C8 H8B 0.9600
C8 H8C 0.9600

loop_
_geom_hbond_atom_site_label_D
_geom_hbond_atom_site_label_H
_geom_hbond_atom_site_label_A
_geom_hbond_site_symmetry_A
_geom_hbond_distance_DH
_geom_hbond_distance_HA
_geom_hbond_distance_DA
_geom_hbond_angle_DHA
_geom_hbond_publ_flag
C1 H1 O5 2_746 0.98 2.55 3.479(6) 157 yes
C6 H6B O9 2_746 0.97 2.73 3.697(6) 173 yes
C10 H10B O9 2_746 0.96 2.63 3.497(8) 154 yes
C8 H8A O7 2_756 0.96 2.60 3.459(8) 149 yes
C12 H12C O1 1_655 0.96 2.66 3.581(6) 158 yes
C16 H16B O3 1_554 0.97 2.45 3.367(7) 157 yes

loop_
_cod_related_entry_id
_cod_related_entry_database
_cod_related_entry_code
1 ChemSpider 8798997
